data_4124201
loop_
_publ_author_name
'Brown, Jessie L.'
'Batista, Enrique R.'
'Boncella, James M.'
'Gaunt, Andrew J.'
'Reilly, Sean D.'
'Scott, Brian L.'
'Tomson, Neil C.'

_publ_section_title
;
 A Linear trans-Bis(imido) Neptunium(V) Actinyl Analog:
 Np(V)(NDipp)2((t)Bu2bipy)2Cl (Dipp = 2,6-(i)Pr2C6H3).
;
_journal_issue 30
_journal_name_full 'Journal of the American Chemical Society'
_journal_page_first 9583
_journal_page_last 9586
_journal_paper_doi 10.1021/jacs.5b06667
_journal_volume 137
_journal_year 2015
_chemical_formula_sum 'C88 H128 Cl N8 Np O'
_chemical_formula_weight 1586.43
_chemical_name_systematic
; 
 ? 
;
_space_group_IT_number 60
_symmetry_cell_setting orthorhombic
_symmetry_space_group_name_Hall '-P 2n 2ab'
_symmetry_space_group_name_H-M 'P b c n'
_atom_sites_solution_hydrogens geom
_atom_sites_solution_primary direct
_atom_sites_solution_secondary difmap
_audit_creation_method SHELXL-97
_cell_angle_alpha 90.00
_cell_angle_beta 90.00
_cell_angle_gamma 90.00
_cell_formula_units_Z 4
_cell_length_a 16.8964(9)
_cell_length_b 21.2575(12)
_cell_length_c 24.1461(13)
_cell_measurement_temperature 140(1)
_cell_volume 8672.7(8)
_computing_cell_refinement 'SAINT+, v. 7.66a (Bruker AXS, 2009)'
_computing_data_collection 'APEX II, v. 7.0 (Bruker AXS, 2009)'
_computing_data_reduction 'SAINT+, v. 7.66a (Bruker AXS, 2009)'
_computing_molecular_graphics 'SHELXTL, v. 6.14, (Bruker AXS, 2000)'
_computing_publication_material 'SHELXTL, v. 6.14, (Bruker AXS, 2000)'
_computing_structure_refinement 'SHELXL-97 (Sheldrick, 1997)'
_computing_structure_solution 'SHELXS-97 (Sheldrick, 1990)'
_diffrn_ambient_temperature 140(1)
_diffrn_measured_fraction_theta_full 0.999
_diffrn_measured_fraction_theta_max 0.938
_diffrn_measurement_device_type 'Bruker D8 with APEXII CCD'
_diffrn_measurement_method '\w scans'
_diffrn_radiation_monochromator graphite
_diffrn_radiation_source 'fine-focus sealed tube'
_diffrn_radiation_type MoK\a
_diffrn_radiation_wavelength 0.71073
_diffrn_reflns_av_R_equivalents 0.0510
_diffrn_reflns_av_sigmaI/netI 0.0232
_diffrn_reflns_limit_h_max 22
_diffrn_reflns_limit_h_min -22
_diffrn_reflns_limit_k_max 27
_diffrn_reflns_limit_k_min -27
_diffrn_reflns_limit_l_max 30
_diffrn_reflns_limit_l_min -30
_diffrn_reflns_number 96337
_diffrn_reflns_theta_full 25.00
_diffrn_reflns_theta_max 28.62
_diffrn_reflns_theta_min 1.76
_diffrn_standards_decay_% 0
_diffrn_standards_interval_count 0
_diffrn_standards_interval_time 0
_diffrn_standards_number 0
_exptl_absorpt_coefficient_mu 1.276
_exptl_absorpt_correction_T_max 0.8830
_exptl_absorpt_correction_T_min 0.7008
_exptl_absorpt_correction_type multi-scan
_exptl_absorpt_process_details 'SADABS v. 2.03 (Sheldrick, 2008)'
_exptl_crystal_colour red
_exptl_crystal_density_diffrn 1.215
_exptl_crystal_density_method 'not measured'
_exptl_crystal_description block
_exptl_crystal_F_000 3320
_exptl_crystal_size_max 0.30
_exptl_crystal_size_mid 0.10
_exptl_crystal_size_min 0.10
_platon_squeeze_details
;
;
_refine_diff_density_max 1.941
_refine_diff_density_min -3.850
_refine_diff_density_rms 0.103
_refine_ls_extinction_method none
_refine_ls_goodness_of_fit_ref 1.138
_refine_ls_hydrogen_treatment mixed
_refine_ls_matrix_type full
_refine_ls_number_parameters 445
_refine_ls_number_reflns 10442
_refine_ls_number_restraints 0
_refine_ls_restrained_S_all 1.138
_refine_ls_R_factor_all 0.0580
_refine_ls_R_factor_gt 0.0441
_refine_ls_shift/su_max 0.001
_refine_ls_shift/su_mean 0.000
_refine_ls_structure_factor_coef Fsqd
_refine_ls_weighting_details 'calc w=1/[\s^2^(Fo^2^)+(0.0247P)^2^+28.1388P] where P=(Fo^2^+2Fc^2^)/3'
_refine_ls_weighting_scheme calc
_refine_ls_wR_factor_gt 0.0946
_refine_ls_wR_factor_ref 0.0993
_reflns_number_gt 8230
_reflns_number_total 10442
_reflns_threshold_expression >2sigma(I)
_cod_data_source_file ja5b06667_si_001.cif
_cod_data_source_block apx1823s
_cod_depositor_comments 'Adding full bibliography for 4124201.cif.'
_cod_original_sg_symbol_H-M 'P bcn'
_cod_database_code 4124201

loop_
_symmetry_equiv_pos_as_xyz
'x, y, z'
'-x+1/2, -y+1/2, z+1/2'
'-x, y, -z+1/2'
'x+1/2, -y+1/2, -z'
'-x, -y, -z'
'x-1/2, y-1/2, -z-1/2'
'x, -y, z-1/2'
'-x-1/2, y-1/2, z'

loop_
_atom_site_label
_atom_site_type_symbol
_atom_site_fract_x
_atom_site_fract_y
_atom_site_fract_z
_atom_site_U_iso_or_equiv
_atom_site_adp_type
_atom_site_occupancy
_atom_site_symmetry_multiplicity
_atom_site_calc_flag
_atom_site_refinement_flags
Np1 Np 0.5000 0.173517(8) 0.2500 0.01917(6) Uani 1 2 d S
N1 N 0.64128(17) 0.18557(14) 0.29155(12) 0.0233(6) Uani 1 1 d .
N2 N 0.56058(18) 0.07697(13) 0.30302(12) 0.0242(6) Uani 1 1 d .
N3 N 0.44374(18) 0.17409(14) 0.32101(12) 0.0243(6) Uani 1 1 d .
N4 N 0.3460(3) 0.3532(2) 0.33853(18) 0.0448(9) Uani 1 1 d .
H4A H 0.390(4) 0.348(3) 0.318(3) 0.080 Uiso 1 1 d .
H4B H 0.342(4) 0.326(3) 0.363(3) 0.080 Uiso 1 1 d .
Cl1 Cl 0.5000 0.30174(5) 0.2500 0.0314(3) Uani 1 2 d S
C1 C 0.6840(2) 0.23688(18) 0.28008(16) 0.0303(8) Uani 1 1 d .
H1 H 0.6592 0.2697 0.2615 0.036 Uiso 1 1 calc R
C2 C 0.7625(2) 0.2441(2) 0.29410(16) 0.0339(9) Uani 1 1 d .
H2 H 0.7890 0.2812 0.2858 0.041 Uiso 1 1 calc R
C3 C 0.8015(2) 0.19554(19) 0.32059(15) 0.0299(8) Uani 1 1 d .
C4 C 0.7573(2) 0.14208(18) 0.33290(14) 0.0268(7) Uani 1 1 d .
H4 H 0.7812 0.1085 0.3511 0.032 Uiso 1 1 calc R
C5 C 0.6781(2) 0.13839(17) 0.31836(14) 0.0235(7) Uani 1 1 d .
C6 C 0.6282(2) 0.08302(16) 0.33219(14) 0.0225(7) Uani 1 1 d .
C7 C 0.6477(2) 0.04161(16) 0.37433(15) 0.0264(7) Uani 1 1 d .
H7 H 0.6952 0.0471 0.3933 0.032 Uiso 1 1 calc R
C8 C 0.5982(2) -0.00788(17) 0.38894(15) 0.0285(8) Uani 1 1 d .
C9 C 0.5280(2) -0.01247(16) 0.35918(16) 0.0296(8) Uani 1 1 d .
H9 H 0.4920 -0.0443 0.3671 0.036 Uiso 1 1 calc R
C10 C 0.5122(2) 0.03045(16) 0.31770(15) 0.0260(8) Uani 1 1 d .
H10 H 0.4645 0.0266 0.2988 0.031 Uiso 1 1 calc R
C11 C 0.8894(2) 0.1994(2) 0.33660(17) 0.0384(10) Uani 1 1 d .
C12 C 0.9293(3) 0.2570(3) 0.3096(2) 0.0696(18) Uani 1 1 d .
H12A H 0.9238 0.2545 0.2701 0.104 Uiso 1 1 calc R
H12B H 0.9844 0.2577 0.3191 0.104 Uiso 1 1 calc R
H12C H 0.9044 0.2948 0.3227 0.104 Uiso 1 1 calc R
C13 C 0.9328(3) 0.1414(3) 0.3173(2) 0.0676(17) Uani 1 1 d .
H13A H 0.9127 0.1052 0.3365 0.101 Uiso 1 1 calc R
H13B H 0.9883 0.1459 0.3249 0.101 Uiso 1 1 calc R
H13C H 0.9251 0.1361 0.2782 0.101 Uiso 1 1 calc R
C14 C 0.8953(3) 0.2054(3) 0.39913(18) 0.0565(14) Uani 1 1 d .
H14A H 0.8645 0.2407 0.4113 0.085 Uiso 1 1 calc R
H14B H 0.9496 0.2116 0.4095 0.085 Uiso 1 1 calc R
H14C H 0.8756 0.1678 0.4162 0.085 Uiso 1 1 calc R
C15 C 0.6198(3) -0.05378(19) 0.43504(17) 0.0340(9) Uani 1 1 d .
C16 C 0.6950(4) -0.0876(3) 0.4195(3) 0.078(2) Uani 1 1 d .
H16A H 0.6860 -0.1123 0.3868 0.117 Uiso 1 1 calc R
H16B H 0.7108 -0.1146 0.4494 0.117 Uiso 1 1 calc R
H16C H 0.7359 -0.0573 0.4124 0.117 Uiso 1 1 calc R
C17 C 0.5553(4) -0.1034(3) 0.4438(3) 0.0671(16) Uani 1 1 d .
H17A H 0.5060 -0.0830 0.4520 0.101 Uiso 1 1 calc R
H17B H 0.5698 -0.1303 0.4741 0.101 Uiso 1 1 calc R
H17C H 0.5497 -0.1281 0.4107 0.101 Uiso 1 1 calc R
C18 C 0.6304(5) -0.0178(3) 0.4879(2) 0.097(3) Uani 1 1 d .
H18A H 0.5868 0.0107 0.4927 0.145 Uiso 1 1 calc R
H18B H 0.6789 0.0057 0.4864 0.145 Uiso 1 1 calc R
H18C H 0.6322 -0.0466 0.5185 0.145 Uiso 1 1 calc R
C19 C 0.4035(2) 0.18627(15) 0.37009(14) 0.0235(7) Uani 1 1 d .
C20 C 0.4362(2) 0.22828(16) 0.41005(15) 0.0281(8) Uani 1 1 d .
C21 C 0.3927(3) 0.24129(18) 0.45763(15) 0.0341(9) Uani 1 1 d .
H21 H 0.4130 0.2695 0.4834 0.041 Uiso 1 1 calc R
C22 C 0.3205(3) 0.2136(2) 0.46769(16) 0.0390(10) Uani 1 1 d .
H22 H 0.2924 0.2233 0.4997 0.047 Uiso 1 1 calc R
C23 C 0.2898(3) 0.1711(2) 0.42982(16) 0.0361(9) Uani 1 1 d .
H23 H 0.2417 0.1515 0.4372 0.043 Uiso 1 1 calc R
C24 C 0.3297(2) 0.15730(17) 0.38094(15) 0.0275(8) Uani 1 1 d .
C25 C 0.5183(3) 0.2545(2) 0.40203(17) 0.0371(10) Uani 1 1 d .
H25 H 0.5290 0.2557 0.3622 0.045 Uiso 1 1 calc R
C26 C 0.5289(4) 0.3213(2) 0.4246(3) 0.0663(16) Uani 1 1 d .
H26A H 0.4893 0.3483 0.4090 0.099 Uiso 1 1 calc R
H26B H 0.5805 0.3366 0.4148 0.099 Uiso 1 1 calc R
H26C H 0.5236 0.3207 0.4642 0.099 Uiso 1 1 calc R
C27 C 0.5785(3) 0.2101(3) 0.4285(2) 0.0507(12) Uani 1 1 d .
H27A H 0.5701 0.2088 0.4678 0.076 Uiso 1 1 calc R
H27B H 0.6311 0.2249 0.4210 0.076 Uiso 1 1 calc R
H27C H 0.5721 0.1686 0.4134 0.076 Uiso 1 1 calc R
C28 C 0.2935(3) 0.1118(2) 0.34004(16) 0.0367(9) Uani 1 1 d .
H28 H 0.3263 0.1123 0.3066 0.044 Uiso 1 1 calc R
C29 C 0.2099(3) 0.1327(2) 0.3233(2) 0.0538(13) Uani 1 1 d .
H29A H 0.1749 0.1285 0.3545 0.081 Uiso 1 1 calc R
H29B H 0.1912 0.1068 0.2935 0.081 Uiso 1 1 calc R
H29C H 0.2111 0.1758 0.3116 0.081 Uiso 1 1 calc R
C30 C 0.2932(3) 0.0445(2) 0.36245(18) 0.0405(10) Uani 1 1 d .
H30A H 0.3459 0.0329 0.3731 0.061 Uiso 1 1 calc R
H30B H 0.2746 0.0163 0.3342 0.061 Uiso 1 1 calc R
H30C H 0.2589 0.0421 0.3941 0.061 Uiso 1 1 calc R
C31 C 0.2752(3) 0.36945(19) 0.31222(17) 0.0378(10) Uani 1 1 d .
C32 C 0.2781(3) 0.4059(2) 0.26367(18) 0.0456(12) Uani 1 1 d .
C33 C 0.2069(3) 0.4232(2) 0.23906(18) 0.0521(14) Uani 1 1 d .
H33 H 0.2077 0.4474 0.2070 0.063 Uiso 1 1 calc R
C34 C 0.1349(3) 0.4051(2) 0.26120(19) 0.0509(13) Uani 1 1 d .
H34 H 0.0880 0.4164 0.2437 0.061 Uiso 1 1 calc R
C35 C 0.1330(3) 0.3704(2) 0.30930(18) 0.0422(10) Uani 1 1 d .
H35 H 0.0844 0.3588 0.3242 0.051 Uiso 1 1 calc R
C36 C 0.2019(3) 0.35235(19) 0.33585(18) 0.0372(9) Uani 1 1 d .
C37 C 0.3571(4) 0.4283(2) 0.2407(2) 0.0620(16) Uani 1 1 d .
H37 H 0.3944 0.3932 0.2445 0.074 Uiso 1 1 calc R
C38 C 0.3896(5) 0.4824(4) 0.2755(5) 0.141(4) Uani 1 1 d .
H38A H 0.3599 0.5199 0.2680 0.211 Uiso 1 1 calc R
H38B H 0.4442 0.4893 0.2663 0.211 Uiso 1 1 calc R
H38C H 0.3852 0.4721 0.3141 0.211 Uiso 1 1 calc R
C39 C 0.3568(5) 0.4464(5) 0.1806(3) 0.128(4) Uani 1 1 d .
H39A H 0.3360 0.4123 0.1590 0.192 Uiso 1 1 calc R
H39B H 0.4099 0.4555 0.1689 0.192 Uiso 1 1 calc R
H39C H 0.3243 0.4830 0.1756 0.192 Uiso 1 1 calc R
C40 C 0.2002(3) 0.3175(2) 0.39065(18) 0.0402(10) Uani 1 1 d .
H40 H 0.2441 0.2873 0.3902 0.048 Uiso 1 1 calc R
C41 C 0.2160(3) 0.3635(3) 0.4380(2) 0.0564(13) Uani 1 1 d .
H41A H 0.2647 0.3854 0.4313 0.085 Uiso 1 1 calc R
H41B H 0.2198 0.3407 0.4722 0.085 Uiso 1 1 calc R
H41C H 0.1733 0.3932 0.4403 0.085 Uiso 1 1 calc R
C42 C 0.1246(3) 0.2803(3) 0.4014(2) 0.0551(13) Uani 1 1 d .
H42A H 0.0810 0.3089 0.4053 0.083 Uiso 1 1 calc R
H42B H 0.1305 0.2563 0.4348 0.083 Uiso 1 1 calc R
H42C H 0.1148 0.2524 0.3709 0.083 Uiso 1 1 calc R

loop_
_atom_site_aniso_label
_atom_site_aniso_U_11
_atom_site_aniso_U_22
_atom_site_aniso_U_33
_atom_site_aniso_U_23
_atom_site_aniso_U_13
_atom_site_aniso_U_12
Np1 0.02291(9) 0.01462(8) 0.01996(9) 0.000 -0.00287(8) 0.000
N1 0.0239(15) 0.0222(14) 0.0239(14) -0.0012(11) -0.0044(11) -0.0020(12)
N2 0.0277(15) 0.0190(14) 0.0258(15) -0.0003(11) -0.0049(12) -0.0006(12)
N3 0.0299(15) 0.0203(14) 0.0228(14) -0.0019(11) -0.0015(12) 0.0017(12)
N4 0.046(2) 0.041(2) 0.047(2) 0.0058(18) -0.0017(18) 0.0109(18)
Cl1 0.0330(6) 0.0167(5) 0.0444(7) 0.000 0.0019(6) 0.000
C1 0.032(2) 0.0260(19) 0.033(2) 0.0024(15) -0.0040(16) -0.0060(16)
C2 0.035(2) 0.034(2) 0.033(2) -0.0012(16) -0.0028(16) -0.0138(17)
C3 0.0270(19) 0.043(2) 0.0202(17) -0.0062(15) 0.0001(14) -0.0071(16)
C4 0.0264(18) 0.0316(19) 0.0226(17) -0.0012(14) -0.0025(14) 0.0000(15)
C5 0.0274(18) 0.0244(17) 0.0187(16) -0.0019(13) -0.0033(13) 0.0017(14)
C6 0.0265(17) 0.0188(16) 0.0223(16) -0.0026(13) -0.0011(13) 0.0022(13)
C7 0.0291(19) 0.0240(17) 0.0261(18) 0.0000(14) -0.0036(15) 0.0049(14)
C8 0.037(2) 0.0220(18) 0.0265(18) 0.0005(14) 0.0037(15) 0.0086(15)
C9 0.0362(19) 0.0187(17) 0.034(2) 0.0017(14) 0.0002(16) -0.0009(14)
C10 0.024(2) 0.0202(16) 0.0336(19) 0.0013(13) -0.0050(14) -0.0024(13)
C11 0.027(2) 0.059(3) 0.030(2) -0.0005(19) -0.0048(16) -0.0114(19)
C12 0.035(3) 0.114(5) 0.060(3) 0.026(3) -0.010(2) -0.032(3)
C13 0.028(2) 0.108(5) 0.067(4) -0.026(3) -0.006(2) 0.001(3)
C14 0.040(3) 0.099(4) 0.030(2) -0.001(3) -0.0083(19) -0.017(3)
C15 0.041(2) 0.030(2) 0.031(2) 0.0075(16) -0.0017(17) 0.0054(17)
C16 0.066(4) 0.082(4) 0.086(4) 0.047(4) 0.008(3) 0.029(3)
C17 0.074(4) 0.058(3) 0.070(4) 0.033(3) -0.001(3) 0.005(3)
C18 0.175(8) 0.079(5) 0.036(3) 0.012(3) -0.029(4) 0.004(5)
C19 0.0345(19) 0.0167(15) 0.0193(16) 0.0037(12) -0.0030(14) 0.0029(14)
C20 0.044(2) 0.0196(17) 0.0207(17) 0.0023(13) -0.0040(15) 0.0009(15)
C21 0.058(3) 0.0238(18) 0.0209(18) -0.0012(14) -0.0047(17) 0.0030(18)
C22 0.059(3) 0.038(2) 0.0196(18) 0.0042(16) 0.0058(18) 0.013(2)
C23 0.040(2) 0.043(2) 0.0254(19) 0.0110(17) 0.0019(16) 0.0017(19)
C24 0.035(2) 0.0259(18) 0.0212(17) 0.0067(14) -0.0018(15) 0.0011(15)
C25 0.047(3) 0.038(2) 0.0269(19) -0.0050(16) -0.0070(16) -0.0094(18)
C26 0.073(4) 0.043(3) 0.083(4) -0.016(3) -0.013(3) -0.019(3)
C27 0.045(3) 0.067(3) 0.040(3) -0.009(2) -0.009(2) 0.007(2)
C28 0.044(2) 0.043(2) 0.0227(18) 0.0046(16) 0.0010(17) -0.015(2)
C29 0.058(3) 0.049(3) 0.054(3) 0.012(2) -0.025(2) -0.012(2)
C30 0.044(3) 0.038(2) 0.039(2) -0.0023(18) -0.0012(19) -0.0057(19)
C31 0.050(3) 0.027(2) 0.036(2) -0.0026(16) -0.0030(19) 0.0174(18)
C32 0.068(3) 0.031(2) 0.038(2) 0.0052(17) 0.009(2) 0.026(2)
C33 0.084(4) 0.042(3) 0.031(2) 0.0037(18) 0.000(2) 0.036(3)
C34 0.062(3) 0.049(3) 0.042(3) -0.006(2) -0.013(2) 0.031(2)
C35 0.048(3) 0.038(2) 0.041(2) -0.0090(19) -0.009(2) 0.018(2)
C36 0.046(2) 0.028(2) 0.037(2) -0.0027(17) -0.0065(19) 0.0144(18)
C37 0.077(4) 0.042(3) 0.067(4) 0.015(2) 0.024(3) 0.032(3)
C38 0.129(8) 0.078(6) 0.215(11) -0.039(6) 0.092(8) -0.033(5)
C39 0.113(7) 0.168(9) 0.102(6) 0.082(6) 0.049(5) 0.066(6)
C40 0.043(2) 0.040(2) 0.038(2) 0.0018(18) -0.0060(19) 0.0074(19)
C41 0.068(3) 0.065(3) 0.036(3) -0.002(2) -0.007(2) 0.001(3)
C42 0.051(3) 0.057(3) 0.058(3) 0.010(3) -0.002(2) 0.005(2)

loop_
_atom_type_symbol
_atom_type_description
_atom_type_scat_dispersion_real
_atom_type_scat_dispersion_imag
_atom_type_scat_source
C C 0.0033 0.0016 'International Tables Vol C Tables 4.2.6.8 and 6.1.1.4'
H H 0.0000 0.0000 'International Tables Vol C Tables 4.2.6.8 and 6.1.1.4'
N N 0.0061 0.0033 'International Tables Vol C Tables 4.2.6.8 and 6.1.1.4'
Cl Cl 0.1484 0.1585 'International Tables Vol C Tables 4.2.6.8 and 6.1.1.4'
Np Np -11.4937 4.1493 'International Tables Vol C Tables 4.2.6.8 and 6.1.1.4'
O O 0.0106 0.0060 'International Tables Vol C Tables 4.2.6.8 and 6.1.1.4'

loop_
_geom_angle_atom_site_label_1
_geom_angle_atom_site_label_2
_geom_angle_atom_site_label_3
_geom_angle
_geom_angle_site_symmetry_1
_geom_angle_site_symmetry_3
N3 Np1 N3 179.29(17) . 3_655
N3 Np1 N1 83.78(11) . 3_655
N3 Np1 N1 96.15(11) 3_655 3_655
N3 Np1 N1 96.14(11) . .
N3 Np1 N1 83.78(11) 3_655 .
N1 Np1 N1 168.70(13) 3_655 .
N3 Np1 N2 76.56(11) . .
N3 Np1 N2 104.01(11) 3_655 .
N1 Np1 N2 128.49(9) 3_655 .
N1 Np1 N2 62.06(9) . .
N3 Np1 N2 104.01(11) . 3_655
N3 Np1 N2 76.56(11) 3_655 3_655
N1 Np1 N2 62.06(9) 3_655 3_655
N1 Np1 N2 128.49(9) . 3_655
N2 Np1 N2 77.23(13) . 3_655
N3 Np1 Cl1 89.64(8) . .
N3 Np1 Cl1 89.65(8) 3_655 .
N1 Np1 Cl1 84.35(6) 3_655 .
N1 Np1 Cl1 84.35(6) . .
N2 Np1 Cl1 141.39(6) . .
N2 Np1 Cl1 141.39(6) 3_655 .
C1 N1 C5 117.3(3) . .
C1 N1 Np1 119.7(2) . .
C5 N1 Np1 122.4(2) . .
C10 N2 C6 116.9(3) . .
C10 N2 Np1 118.1(2) . .
C6 N2 Np1 120.7(2) . .
C19 N3 Np1 169.6(2) . .
N1 C1 C2 124.0(4) . .
C1 C2 C3 119.4(4) . .
C2 C3 C4 116.9(3) . .
C2 C3 C11 122.5(4) . .
C4 C3 C11 120.6(4) . .
C5 C4 C3 120.7(4) . .
N1 C5 C4 121.7(3) . .
N1 C5 C6 115.9(3) . .
C4 C5 C6 122.4(3) . .
N2 C6 C7 121.6(3) . .
N2 C6 C5 116.0(3) . .
C7 C6 C5 122.3(3) . .
C6 C7 C8 121.6(3) . .
C9 C8 C7 115.8(3) . .
C9 C8 C15 122.5(3) . .
C7 C8 C15 121.7(4) . .
C10 C9 C8 119.6(3) . .
N2 C10 C9 124.4(3) . .
C13 C11 C14 110.1(4) . .
C13 C11 C3 110.4(4) . .
C14 C11 C3 108.5(3) . .
C13 C11 C12 107.9(4) . .
C14 C11 C12 109.0(4) . .
C3 C11 C12 111.0(4) . .
C18 C15 C16 110.8(5) . .
C18 C15 C8 108.9(4) . .
C16 C15 C8 109.0(4) . .
C18 C15 C17 108.6(5) . .
C16 C15 C17 107.8(4) . .
C8 C15 C17 111.8(4) . .
N3 C19 C24 120.5(3) . .
N3 C19 C20 120.3(3) . .
C24 C19 C20 119.2(3) . .
C21 C20 C19 118.6(4) . .
C21 C20 C25 121.2(3) . .
C19 C20 C25 120.1(3) . .
C22 C21 C20 121.9(4) . .
C21 C22 C23 119.6(4) . .
C22 C23 C24 121.1(4) . .
C23 C24 C19 119.5(4) . .
C23 C24 C28 119.5(4) . .
C19 C24 C28 120.9(3) . .
C20 C25 C27 109.2(4) . .
C20 C25 C26 113.9(4) . .
C27 C25 C26 110.2(4) . .
C24 C28 C30 111.6(3) . .
C24 C28 C29 111.1(4) . .
C30 C28 C29 111.2(4) . .
N4 C31 C32 119.1(4) . .
N4 C31 C36 120.3(4) . .
C32 C31 C36 120.6(4) . .
C33 C32 C31 118.2(5) . .
C33 C32 C37 121.3(4) . .
C31 C32 C37 120.4(4) . .
C34 C33 C32 121.5(4) . .
C35 C34 C33 119.7(4) . .
C34 C35 C36 121.4(5) . .
C35 C36 C31 118.7(4) . .
C35 C36 C40 121.7(4) . .
C31 C36 C40 119.6(4) . .
C39 C37 C32 115.4(6) . .
C39 C37 C38 109.8(7) . .
C32 C37 C38 110.5(5) . .
C36 C40 C42 114.7(4) . .
C36 C40 C41 109.7(4) . .
C42 C40 C41 110.4(4) . .

loop_
_geom_bond_atom_site_label_1
_geom_bond_atom_site_label_2
_geom_bond_distance
_geom_bond_site_symmetry_2
Np1 N3 1.960(3) .
Np1 N3 1.961(3) 3_655
Np1 N1 2.602(3) 3_655
Np1 N1 2.602(3) .
Np1 N2 2.627(3) .
Np1 N2 2.627(3) 3_655
Np1 Cl1 2.7256(12) .
N1 C1 1.337(5) .
N1 C5 1.346(4) .
N2 C10 1.331(4) .
N2 C6 1.349(4) .
N3 C19 1.391(4) .
N4 C31 1.398(6) .
C1 C2 1.377(5) .
C2 C3 1.381(6) .
C3 C4 1.392(5) .
C3 C11 1.538(5) .
C4 C5 1.386(5) .
C5 C6 1.485(5) .
C6 C7 1.385(5) .
C7 C8 1.390(5) .
C8 C9 1.390(5) .
C8 C15 1.525(5) .
C9 C10 1.381(5) .
C11 C13 1.509(7) .
C11 C14 1.519(6) .
C11 C12 1.542(7) .
C15 C18 1.499(7) .
C15 C16 1.506(7) .
C15 C17 1.532(7) .
C19 C24 1.415(5) .
C19 C20 1.426(5) .
C20 C21 1.391(5) .
C20 C25 1.508(6) .
C21 C22 1.377(6) .
C22 C23 1.385(6) .
C23 C24 1.391(5) .
C24 C28 1.512(5) .
C25 C27 1.529(6) .
C25 C26 1.530(6) .
C28 C30 1.530(6) .
C28 C29 1.534(6) .
C31 C32 1.406(6) .
C31 C36 1.412(6) .
C32 C33 1.391(7) .
C32 C37 1.523(8) .
C33 C34 1.382(8) .
C34 C35 1.377(6) .
C35 C36 1.383(6) .
C36 C40 1.517(6) .
C37 C39 1.500(8) .
C37 C38 1.528(10) .
C40 C42 1.525(7) .
C40 C41 1.528(6) .

loop_
_platon_squeeze_void_nr
_platon_squeeze_void_average_x
_platon_squeeze_void_average_y
_platon_squeeze_void_average_z
_platon_squeeze_void_volume
_platon_squeeze_void_count_electrons
_platon_squeeze_void_content
1 0.000 0.000 0.000 278 88 tetrahydrofuran
2 0.000 0.000 0.500 278 71 tetrahydrofuran
3 0.500 0.500 0.500 278 71 tetrahydrofuran
4 0.500 0.500 0.000 278 88 tetrahydrofuran
